data_1559785
loop_
_publ_author_name
'Navarro-Huerta, Armando'
'Jellen, Marcus J.'
'Arcudia, Jessica'
'Teat, Simon J.'
'Toscano, Rub\'en A'
'Merino, Gabriel'
'Rodr\'iguez-Molina, Braulio'

_publ_section_title
;
 Tailoring the cavities of hydrogen-bonded amphidynamic crystals using
 weak contacts: towards faster molecular machines.
;
_journal_issue 6
_journal_name_full 'Chemical science'
_journal_page_first 2181
_journal_page_last 2188
_journal_paper_doi 10.1039/d0sc05899h
_journal_volume 12
_journal_year 2020
_chemical_absolute_configuration ad
_chemical_formula_moiety '2(C24 H13 F4 N), C6 H12 N2'
_chemical_formula_sum 'C54 H38 F8 N4'
_chemical_formula_weight 894.88
_space_group_crystal_system monoclinic
_space_group_IT_number 4
_space_group_name_Hall 'P 2yb'
_space_group_name_H-M_alt 'P 1 21 1'
_atom_sites_solution_hydrogens mixed
_atom_sites_solution_primary 'Dual space'
_atom_sites_solution_secondary difmap
_audit_creation_date 2020-07-21
_audit_creation_method SHELXL-2018/3
_audit_update_record
;
2020-08-07 deposited with the CCDC.	2020-12-14 downloaded from the CCDC.
;
_cell_angle_alpha 90
_cell_angle_beta 107.5550(10)
_cell_angle_gamma 90
_cell_formula_units_Z 4
_cell_length_a 14.0331(4)
_cell_length_b 13.6998(4)
_cell_length_c 22.8049(7)
_cell_measurement_reflns_used 9562
_cell_measurement_temperature 150(2)
_cell_measurement_theta_max 29.9751
_cell_measurement_theta_min 2.4525
_cell_volume 4180.1(2)
_computing_cell_refinement 'Bruker SAINT v8.38a'
_computing_data_collection 'Bruker APEX 3'
_computing_data_reduction 'Bruker SAINT v8.38a'
_computing_molecular_graphics 'Bruker SHELXTL'
_computing_publication_material 'Bruker SHELXTL & local programs'
_computing_structure_refinement 'SHELXL-2018/1 (Sheldrick, 2018)'
_computing_structure_solution 'SHELXT 2014/5 (Sheldrick, 2014)'
_diffrn_ambient_temperature 150(2)
_diffrn_detector_area_resol_mean 7.39
_diffrn_measured_fraction_theta_full 0.998
_diffrn_measured_fraction_theta_max 0.998
_diffrn_measurement_device_type 'Bruker D8 with PHOTONII detector'
_diffrn_measurement_method '\w/\q shutterless scans'
_diffrn_radiation_type synchrotron
_diffrn_radiation_wavelength 0.7288
_diffrn_reflns_av_R_equivalents 0.0382
_diffrn_reflns_av_unetI/netI 0.0269
_diffrn_reflns_Laue_measured_fraction_full 0.998
_diffrn_reflns_Laue_measured_fraction_max 0.998
_diffrn_reflns_limit_h_max 19
_diffrn_reflns_limit_h_min -19
_diffrn_reflns_limit_k_max 18
_diffrn_reflns_limit_k_min -18
_diffrn_reflns_limit_l_max 31
_diffrn_reflns_limit_l_min -31
_diffrn_reflns_number 145863
_diffrn_reflns_point_group_measured_fraction_full 0.998
_diffrn_reflns_point_group_measured_fraction_max 0.997
_diffrn_reflns_theta_full 25.930
_diffrn_reflns_theta_max 29.995
_diffrn_reflns_theta_min 1.802
_diffrn_source 'Advanced Light Source beamline 12.2.1'
_exptl_absorpt_coefficient_mu 0.114
_exptl_absorpt_correction_T_max 0.997
_exptl_absorpt_correction_T_min 0.943
_exptl_absorpt_correction_type multi-scan
_exptl_absorpt_process_details 'SADABS 2016/2 Bruker AXS Madison WI USA'
_exptl_crystal_colour colourless
_exptl_crystal_density_diffrn 1.422
_exptl_crystal_description block
_exptl_crystal_F_000 1848
_exptl_crystal_recrystallization_method 'Re-crystallisation from solvent: Hexanes/ethyl acetate'
_exptl_crystal_size_max 0.100
_exptl_crystal_size_mid 0.090
_exptl_crystal_size_min 0.030
_refine_diff_density_max 0.332
_refine_diff_density_min -0.237
_refine_diff_density_rms 0.048
_refine_ls_abs_structure_details
;
 Flack x determined using 9826 quotients [(I+)-(I-)]/[(I+)+(I-)]
 (Parsons, Flack and Wagner, Acta Cryst. B69 (2013) 249-259).
;
_refine_ls_abs_structure_Flack 0.03(7)
_refine_ls_extinction_method none
_refine_ls_goodness_of_fit_ref 1.037
_refine_ls_hydrogen_treatment mixed
_refine_ls_matrix_type full
_refine_ls_number_parameters 1201
_refine_ls_number_reflns 22549
_refine_ls_number_restraints 1
_refine_ls_restrained_S_all 1.037
_refine_ls_R_factor_all 0.0372
_refine_ls_R_factor_gt 0.0355
_refine_ls_shift/su_max 0.001
_refine_ls_shift/su_mean 0.000
_refine_ls_structure_factor_coef Fsqd
_refine_ls_weighting_details 'w=1/[\s^2^(Fo^2^)+(0.0607P)^2^+0.4693P] where P=(Fo^2^+2Fc^2^)/3'
_refine_ls_weighting_scheme calc
_refine_ls_wR_factor_gt 0.0945
_refine_ls_wR_factor_ref 0.0965
_reflns_Friedel_coverage 0.922
_reflns_Friedel_fraction_full 0.997
_reflns_Friedel_fraction_max 0.996
_reflns_number_gt 21589
_reflns_number_total 22549
_reflns_threshold_expression 'I > 2\s(I)'
_cod_data_source_file d0sc05899h2.cif
_cod_data_source_block ANH-BRM-1LT-150K
_cod_depositor_comments
;Adding full bibliography for 1559768--1559785.cif.

 Adding full bibliography for 1559768--1559785.cif.
;
_cod_original_sg_symbol_H-M 'P 21'
_cod_database_code 1559785
_shelx_shelxl_version_number 2018/3
_shelx_space_group_comment
;
The symmetry employed for this shelxl refinement is uniquely defined
by the following loop, which should always be used as a source of
symmetry information in preference to the above space-group names.
They are only intended as comments.
;
_shelx_estimated_absorpt_t_min 0.989
_shelx_estimated_absorpt_t_max 0.997

loop_
_space_group_symop_operation_xyz
'x, y, z'
'-x, y+1/2, -z'

loop_
_atom_site_label
_atom_site_type_symbol
_atom_site_fract_x
_atom_site_fract_y
_atom_site_fract_z
_atom_site_U_iso_or_equiv
_atom_site_adp_type
_atom_site_occupancy
_atom_site_site_symmetry_order
_atom_site_calc_flag
_atom_site_refinement_flags_posn
_atom_site_refinement_flags_adp
_atom_site_refinement_flags_occupancy
_atom_site_disorder_assembly
_atom_site_disorder_group
F1 F -0.04596(9) 0.58337(12) 0.36095(6) 0.0442(3) Uani 1 1 d . . . . .
F2 F -0.07447(9) 0.67260(12) 0.15828(6) 0.0460(3) Uani 1 1 d . . . . .
F3 F 0.67194(11) 0.50678(13) -0.01424(6) 0.0483(3) Uani 1 1 d . . . . .
F4 F 0.37700(10) 0.69026(12) -0.06231(6) 0.0444(3) Uani 1 1 d . . . . .
C1 C 0.42091(13) 0.63686(14) 0.37964(8) 0.0260(3) Uani 1 1 d . . . . .
H1 H 0.460575 0.641427 0.421444 0.031 Uiso 1 1 calc R U . . .
C2 C 0.31770(13) 0.63638(14) 0.36358(7) 0.0247(3) Uani 1 1 d . . . . .
H2 H 0.286655 0.642185 0.395124 0.030 Uiso 1 1 calc R U . . .
C3 C 0.25673(12) 0.62755(13) 0.30193(7) 0.0214(3) Uani 1 1 d . . . . .
C4 C 0.30239(12) 0.62096(12) 0.25548(7) 0.0208(3) Uani 1 1 d . . . . .
H4 H 0.262621 0.614490 0.213810 0.025 Uiso 1 1 calc R U . . .
C5 C 0.46417(12) 0.61620(13) 0.17163(7) 0.0213(3) Uani 1 1 d . . . . .
H5 H 0.399394 0.614097 0.142591 0.026 Uiso 1 1 calc R U . . .
C6 C 0.54919(12) 0.61532(13) 0.15177(7) 0.0218(3) Uani 1 1 d . . . . .
C7 C 0.64497(12) 0.61966(14) 0.19559(7) 0.0240(3) Uani 1 1 d . . . . .
H7 H 0.702327 0.619379 0.181689 0.029 Uiso 1 1 calc R U . . .
C8 C 0.65776(12) 0.62431(14) 0.25810(8) 0.0239(3) Uani 1 1 d . . . . .
H8 H 0.722614 0.627365 0.286997 0.029 Uiso 1 1 calc R U . . .
N9 N 0.56466(11) 0.63108(12) 0.33597(7) 0.0251(3) Uani 1 1 d . . . . .
H9 H 0.6099(19) 0.6286(19) 0.3708(11) 0.030 Uiso 1 1 d . U . . .
C10 C 0.46502(12) 0.63043(13) 0.33241(7) 0.0227(3) Uani 1 1 d . . . . .
C11 C 0.40579(12) 0.62385(12) 0.27012(7) 0.0204(3) Uani 1 1 d . . . . .
C12 C 0.47531(11) 0.62019(12) 0.23439(7) 0.0201(3) Uani 1 1 d . . . . .
C13 C 0.57251(12) 0.62436(13) 0.27730(7) 0.0216(3) Uani 1 1 d . . . . .
C14 C 0.14644(12) 0.62691(12) 0.28757(7) 0.0214(3) Uani 1 1 d . . . . .
C15 C 0.10026(13) 0.60387(14) 0.33218(8) 0.0260(3) Uani 1 1 d . . . . .
H15 H 0.139392 0.587511 0.372789 0.031 Uiso 1 1 calc R U . . .
C16 C -0.00276(14) 0.60508(15) 0.31674(9) 0.0288(4) Uani 1 1 d . . . . .
C17 C -0.06470(13) 0.62734(15) 0.25896(9) 0.0301(4) Uani 1 1 d . . . . .
H17 H -0.135427 0.627853 0.249472 0.036 Uiso 1 1 calc R U . . .
C18 C -0.01718(14) 0.64878(14) 0.21591(9) 0.0291(4) Uani 1 1 d . . . . .
C19 C 0.08528(13) 0.65016(14) 0.22841(8) 0.0260(3) Uani 1 1 d . . . . .
H19 H 0.114186 0.666789 0.197062 0.031 Uiso 1 1 calc R U . . .
C20 C 0.54034(12) 0.61044(13) 0.08539(7) 0.0228(3) Uani 1 1 d . . . . .
C21 C 0.61191(14) 0.56038(14) 0.06552(8) 0.0269(3) Uani 1 1 d . . . . .
H21 H 0.666693 0.529331 0.094516 0.032 Uiso 1 1 calc R U . . .
C22 C 0.60240(15) 0.55641(16) 0.00370(9) 0.0320(4) Uani 1 1 d . . . . .
C23 C 0.52482(16) 0.59973(17) -0.04082(8) 0.0336(4) Uani 1 1 d . . . . .
H23 H 0.519460 0.596236 -0.083304 0.040 Uiso 1 1 calc R U . . .
C24 C 0.45584(14) 0.64820(15) -0.01993(8) 0.0307(4) Uani 1 1 d . . . . .
C25 C 0.46065(13) 0.65553(14) 0.04129(8) 0.0265(3) Uani 1 1 d . . . . .
H25 H 0.411019 0.690383 0.053264 0.032 Uiso 1 1 calc R U . . .
N31 N 0.71296(10) 0.60901(12) 0.45204(6) 0.0247(3) Uani 1 1 d . . . . .
C31 C 0.81190(13) 0.60765(15) 0.44238(8) 0.0263(3) Uani 1 1 d . . . . .
H31A H 0.819398 0.665618 0.418224 0.032 Uiso 1 1 calc R U . . .
H31B H 0.818405 0.548569 0.418884 0.032 Uiso 1 1 calc R U . . .
C32 C 0.89449(12) 0.60793(15) 0.50509(8) 0.0267(3) Uani 1 1 d . . . . .
H32A H 0.937903 0.550045 0.507997 0.032 Uiso 1 1 calc R U . . .
H32B H 0.936379 0.667031 0.508380 0.032 Uiso 1 1 calc R U . . .
C33 C 0.70277(15) 0.52175(15) 0.48699(10) 0.0327(4) Uani 1 1 d . . . . .
H33A H 0.707292 0.462545 0.463083 0.039 Uiso 1 1 calc R U . . .
H33B H 0.636508 0.521988 0.494015 0.039 Uiso 1 1 calc R U . . .
C34 C 0.78565(16) 0.51953(15) 0.54928(9) 0.0309(4) Uani 1 1 d . . . . .
H34A H 0.755107 0.517809 0.583140 0.037 Uiso 1 1 calc R U . . .
H34B H 0.826519 0.459838 0.551968 0.037 Uiso 1 1 calc R U . . .
C35 C 0.70563(14) 0.69619(15) 0.48829(9) 0.0290(4) Uani 1 1 d . . . . .
H35A H 0.638617 0.698775 0.494202 0.035 Uiso 1 1 calc R U . . .
H35B H 0.714246 0.755648 0.465746 0.035 Uiso 1 1 calc R U . . .
C36 C 0.78667(14) 0.69331(14) 0.55160(8) 0.0268(3) Uani 1 1 d . . . . .
H36A H 0.828368 0.752884 0.557025 0.032 Uiso 1 1 calc R U . . .
H36B H 0.754488 0.691669 0.584701 0.032 Uiso 1 1 calc R U . . .
N32 N 0.84998(11) 0.60645(12) 0.55588(6) 0.0253(3) Uani 1 1 d . . . . .
F41 F 1.62450(10) 0.58120(13) 0.63607(6) 0.0487(4) Uani 1 1 d . . . . .
F42 F 1.66129(9) 0.64811(12) 0.84279(6) 0.0465(4) Uani 1 1 d . . . . .
F43 F 0.89541(12) 0.59714(15) 1.01899(7) 0.0596(5) Uani 1 1 d . . . . .
F44 F 1.21630(13) 0.73087(16) 1.05937(7) 0.0651(5) Uani 1 1 d . . . . .
C41 C 1.16138(13) 0.62462(15) 0.62157(7) 0.0263(3) Uani 1 1 d . . . . .
H41 H 1.121499 0.623931 0.579706 0.032 Uiso 1 1 calc R U . . .
C42 C 1.26451(13) 0.62646(14) 0.63728(7) 0.0252(3) Uani 1 1 d . . . . .
H42 H 1.295105 0.629170 0.605399 0.030 Uiso 1 1 calc R U . . .
C43 C 1.32607(12) 0.62446(13) 0.69904(7) 0.0212(3) Uani 1 1 d . . . . .
C44 C 1.28078(12) 0.62365(12) 0.74595(7) 0.0206(3) Uani 1 1 d . . . . .
H44 H 1.320800 0.622319 0.787778 0.025 Uiso 1 1 calc R U . . .
C45 C 1.11842(12) 0.63380(13) 0.82990(7) 0.0220(3) Uani 1 1 d . . . . .
H45 H 1.183086 0.633056 0.859099 0.026 Uiso 1 1 calc R U . . .
C46 C 1.03335(13) 0.64092(13) 0.84958(7) 0.0237(3) Uani 1 1 d . . . . .
C47 C 0.93773(13) 0.64153(14) 0.80543(8) 0.0268(3) Uani 1 1 d . . . . .
H47 H 0.880255 0.646992 0.818997 0.032 Uiso 1 1 calc R U . . .
C48 C 0.92538(13) 0.63441(14) 0.74311(8) 0.0261(3) Uani 1 1 d . . . . .
H48 H 0.860626 0.634164 0.714010 0.031 Uiso 1 1 calc R U . . .
N49 N 1.01784(11) 0.62475(12) 0.66538(6) 0.0245(3) Uani 1 1 d . . . . .
H49 H 0.9647(19) 0.6231(19) 0.6322(11) 0.029 Uiso 1 1 d . U . . .
C50 C 1.11762(12) 0.62379(13) 0.66881(7) 0.0220(3) Uani 1 1 d . . . . .
C51 C 1.17700(12) 0.62479(12) 0.73125(7) 0.0203(3) Uani 1 1 d . . . . .
C52 C 1.10776(12) 0.62779(12) 0.76720(7) 0.0205(3) Uani 1 1 d . . . . .
C53 C 1.01086(12) 0.62760(13) 0.72429(7) 0.0220(3) Uani 1 1 d . . . . .
C54 C 1.43665(12) 0.62293(12) 0.71332(7) 0.0209(3) Uani 1 1 d . . . . .
C55 C 1.48111(13) 0.60304(14) 0.66712(8) 0.0262(3) Uani 1 1 d . . . . .
H55 H 1.440841 0.591180 0.626084 0.031 Uiso 1 1 calc R U . . .
C56 C 1.58388(14) 0.60090(15) 0.68198(9) 0.0296(4) Uani 1 1 d . . . . .
C57 C 1.64742(13) 0.61565(15) 0.73999(9) 0.0299(4) Uani 1 1 d . . . . .
H57 H 1.718034 0.613516 0.748922 0.036 Uiso 1 1 calc R U . . .
C58 C 1.60174(13) 0.63374(15) 0.78436(8) 0.0286(4) Uani 1 1 d . . . . .
C59 C 1.50005(13) 0.63924(13) 0.77305(8) 0.0254(3) Uani 1 1 d . . . . .
H59 H 1.472868 0.653975 0.805454 0.030 Uiso 1 1 calc R U . . .
C60 C 1.04161(14) 0.64901(14) 0.91584(8) 0.0275(4) Uani 1 1 d . . . . .
C61 C 0.96326(15) 0.61859(17) 0.93760(9) 0.0344(4) Uani 1 1 d . . . . .
H61 H 0.904164 0.591625 0.910169 0.041 Uiso 1 1 calc R U . . .
C62 C 0.97278(18) 0.6282(2) 0.99940(10) 0.0428(5) Uani 1 1 d . . . . .
C63 C 1.0556(2) 0.6654(2) 1.04183(10) 0.0490(6) Uani 1 1 d . . . . .
H63 H 1.060223 0.671077 1.084115 0.059 Uiso 1 1 calc R U . . .
C64 C 1.13214(18) 0.6940(2) 1.01932(9) 0.0436(5) Uani 1 1 d . . . . .
C65 C 1.12790(16) 0.68782(16) 0.95800(9) 0.0341(4) Uani 1 1 d . . . . .
H65 H 1.182331 0.709418 0.944710 0.041 Uiso 1 1 calc R U . . .
F71 F 0.92934(10) 0.41572(17) 0.85509(8) 0.0642(5) Uani 1 1 d . . . . .
F72 F 0.76039(10) 0.35919(11) 0.64744(6) 0.0431(3) Uani 1 1 d . . . . .
F73 F -0.17227(9) 0.27517(12) 0.48284(6) 0.0472(3) Uani 1 1 d . . . . .
F74 F 0.08812(11) 0.42730(11) 0.42793(5) 0.0423(3) Uani 1 1 d . . . . .
C71 C 0.48128(14) 0.37922(16) 0.87075(8) 0.0292(4) Uani 1 1 d . . . . .
H71 H 0.482815 0.380767 0.912675 0.035 Uiso 1 1 calc R U . . .
C72 C 0.56854(13) 0.37874(15) 0.85468(8) 0.0278(3) Uani 1 1 d . . . . .
H72 H 0.630626 0.380034 0.886396 0.033 Uiso 1 1 calc R U . . .
C73 C 0.56900(12) 0.37641(13) 0.79275(7) 0.0212(3) Uani 1 1 d . . . . .
C74 C 0.47756(12) 0.37374(13) 0.74641(7) 0.0206(3) Uani 1 1 d . . . . .
H74 H 0.476186 0.372050 0.704516 0.025 Uiso 1 1 calc R U . . .
C75 C 0.23201(12) 0.36627(13) 0.66311(7) 0.0215(3) Uani 1 1 d . . . . .
H75 H 0.267599 0.363853 0.633701 0.026 Uiso 1 1 calc R U . . .
C76 C 0.12776(12) 0.36503(13) 0.64391(7) 0.0218(3) Uani 1 1 d . . . . .
C77 C 0.07627(12) 0.36985(14) 0.68851(8) 0.0248(3) Uani 1 1 d . . . . .
H77 H 0.005269 0.370086 0.675104 0.030 Uiso 1 1 calc R U . . .
C78 C 0.12540(13) 0.37422(14) 0.75058(8) 0.0255(3) Uani 1 1 d . . . . .
H78 H 0.089500 0.377369 0.779808 0.031 Uiso 1 1 calc R U . . .
N79 N 0.29498(11) 0.37762(13) 0.82757(7) 0.0267(3) Uani 1 1 d . . . . .
H79 H 0.2784(18) 0.3819(19) 0.8625(12) 0.032 Uiso 1 1 d . U . . .
C80 C 0.39086(13) 0.37736(14) 0.82368(7) 0.0232(3) Uani 1 1 d . . . . .
C81 C 0.38828(12) 0.37356(12) 0.76125(7) 0.0205(3) Uani 1 1 d . . . . .
C82 C 0.28374(12) 0.37107(12) 0.72577(7) 0.0201(3) Uani 1 1 d . . . . .
C83 C 0.22955(12) 0.37385(13) 0.76914(7) 0.0219(3) Uani 1 1 d . . . . .
C84 C 0.66524(12) 0.37863(12) 0.77838(8) 0.0220(3) Uani 1 1 d . . . . .
C85 C 0.75550(14) 0.39582(16) 0.82444(9) 0.0320(4) Uani 1 1 d . . . . .
H85 H 0.756283 0.404754 0.865892 0.038 Uiso 1 1 calc R U . . .
C86 C 0.84312(15) 0.39965(19) 0.80910(11) 0.0391(5) Uani 1 1 d . . . . .
C87 C 0.84865(15) 0.38896(16) 0.75060(11) 0.0364(4) Uani 1 1 d . . . . .
H87 H 0.910126 0.393211 0.741315 0.044 Uiso 1 1 calc R U . . .
C88 C 0.75918(14) 0.37161(14) 0.70604(9) 0.0291(4) Uani 1 1 d . . . . .
C89 C 0.66906(14) 0.36562(14) 0.71826(8) 0.0268(3) Uani 1 1 d . . . . .
H89 H 0.609508 0.352665 0.685895 0.032 Uiso 1 1 calc R U . . .
C90 C 0.06946(12) 0.35956(13) 0.57797(7) 0.0232(3) Uani 1 1 d . . . . .
C91 C -0.02574(13) 0.31691(15) 0.56007(8) 0.0278(3) Uani 1 1 d . . . . .
H91 H -0.052691 0.289541 0.589923 0.033 Uiso 1 1 calc R U . . .
C92 C -0.07996(14) 0.31517(16) 0.49840(9) 0.0329(4) Uani 1 1 d . . . . .
C93 C -0.04525(15) 0.35106(17) 0.45239(8) 0.0345(4) Uani 1 1 d . . . . .
H93 H -0.083591 0.348246 0.410251 0.041 Uiso 1 1 calc R U . . .
C94 C 0.04904(15) 0.39141(15) 0.47163(8) 0.0309(4) Uani 1 1 d . . . . .
C95 C 0.10722(14) 0.39766(14) 0.53229(8) 0.0265(3) Uani 1 1 d . . . . .
H95 H 0.171460 0.427124 0.542899 0.032 Uiso 1 1 calc R U . . .
N101 N 0.25386(11) 0.37393(13) 0.94184(6) 0.0254(3) Uani 1 1 d . . . . .
C101 C 0.14635(13) 0.38745(15) 0.93328(8) 0.0285(4) Uani 1 1 d . . . . .
H101 H 0.108378 0.331967 0.909587 0.034 Uiso 1 1 calc R U . . .
H102 H 0.122906 0.448083 0.909727 0.034 Uiso 1 1 calc R U . . .
C102 C 0.12746(13) 0.39378(16) 0.99654(9) 0.0296(4) Uani 1 1 d . . . . .
H103 H 0.096287 0.457345 1.000335 0.035 Uiso 1 1 calc R U . . .
H104 H 0.080848 0.341365 0.999932 0.035 Uiso 1 1 calc R U . . .
C103 C 0.28629(16) 0.28312(15) 0.97614(9) 0.0331(4) Uani 1 1 d . . . . .
H105 H 0.358144 0.272066 0.981529 0.040 Uiso 1 1 calc R U . . .
H106 H 0.248289 0.227400 0.952748 0.040 Uiso 1 1 calc R U . . .
C104 C 0.26878(16) 0.28941(15) 1.03973(9) 0.0326(4) Uani 1 1 d . . . . .
H107 H 0.224500 0.235426 1.044090 0.039 Uiso 1 1 calc R U . . .
H108 H 0.333331 0.282412 1.072509 0.039 Uiso 1 1 calc R U . . .
C105 C 0.30851(15) 0.45640(16) 0.97744(9) 0.0324(4) Uani 1 1 d . . . . .
H109 H 0.286093 0.517868 0.954624 0.039 Uiso 1 1 calc R U . . .
H110 H 0.380874 0.448650 0.983096 0.039 Uiso 1 1 calc R U . . .
C106 C 0.29054(15) 0.46198(15) 1.04082(8) 0.0309(4) Uani 1 1 d . . . . .
H111 H 0.354998 0.455667 1.073762 0.037 Uiso 1 1 calc R U . . .
H112 H 0.261062 0.526085 1.045489 0.037 Uiso 1 1 calc R U . . .
N102 N 0.22276(11) 0.38359(13) 1.04663(6) 0.0264(3) Uani 1 1 d . . . . .
F111 F -0.46265(9) 0.33079(11) 1.13605(6) 0.0402(3) Uani 1 1 d . . . . .
F112 F -0.29299(10) 0.40874(11) 1.34094(5) 0.0403(3) Uani 1 1 d . . . . .
F113 F 0.63089(10) 0.27999(15) 1.50661(7) 0.0585(4) Uani 1 1 d . . . . .
F114 F 0.37492(13) 0.45416(13) 1.55244(6) 0.0517(4) Uani 1 1 d . . . . .
C111 C -0.01860(13) 0.40964(14) 1.11600(8) 0.0258(3) Uani 1 1 d . . . . .
H113 H -0.020715 0.420328 1.074468 0.031 Uiso 1 1 calc R U . . .
C112 C -0.10545(13) 0.40677(14) 1.13277(8) 0.0249(3) Uani 1 1 d . . . . .
H114 H -0.167683 0.417015 1.102130 0.030 Uiso 1 1 calc R U . . .
C113 C -0.10462(12) 0.38907(12) 1.19408(7) 0.0208(3) Uani 1 1 d . . . . .
C114 C -0.01311(12) 0.37844(12) 1.23963(7) 0.0200(3) Uani 1 1 d . . . . .
H115 H -0.011092 0.367712 1.281145 0.024 Uiso 1 1 calc R U . . .
C115 C 0.23116(12) 0.36861(13) 1.32116(7) 0.0203(3) Uani 1 1 d . . . . .
H116 H 0.195370 0.364408 1.350412 0.024 Uiso 1 1 calc R U . . .
C116 C 0.33586(12) 0.36757(13) 1.34051(7) 0.0214(3) Uani 1 1 d . . . . .
C117 C 0.38722(12) 0.37242(14) 1.29606(8) 0.0250(3) Uani 1 1 d . . . . .
H117 H 0.458201 0.370665 1.309404 0.030 Uiso 1 1 calc R U . . .
C118 C 0.33790(13) 0.37965(14) 1.23371(8) 0.0251(3) Uani 1 1 d . . . . .
H118 H 0.373782 0.382840 1.204479 0.030 Uiso 1 1 calc R U . . .
N119 N 0.16810(11) 0.39500(12) 1.15724(7) 0.0252(3) Uani 1 1 d . . . . .
H119 H 0.1886(18) 0.3927(18) 1.1243(11) 0.030 Uiso 1 1 d . U . . .
C120 C 0.07205(13) 0.39640(13) 1.16183(7) 0.0225(3) Uani 1 1 d . . . . .
C121 C 0.07545(12) 0.38364(12) 1.22396(7) 0.0198(3) Uani 1 1 d . . . . .
C122 C 0.18008(11) 0.37584(12) 1.25874(7) 0.0194(3) Uani 1 1 d . . . . .
C123 C 0.23415(12) 0.38207(13) 1.21540(7) 0.0218(3) Uani 1 1 d . . . . .
C124 C -0.19993(12) 0.38190(12) 1.20957(7) 0.0216(3) Uani 1 1 d . . . . .
C125 C -0.28919(13) 0.35703(13) 1.16459(8) 0.0246(3) Uani 1 1 d . . . . .
H125 H -0.289642 0.343045 1.123708 0.030 Uiso 1 1 calc R U . . .
C126 C -0.37615(13) 0.35317(14) 1.18050(9) 0.0282(4) Uani 1 1 d . . . . .
C127 C -0.38123(13) 0.36884(15) 1.23913(9) 0.0295(4) Uani 1 1 d . . . . .
H127 H -0.442202 0.364426 1.248999 0.035 Uiso 1 1 calc R U . . .
C128 C -0.29198(14) 0.39132(14) 1.28245(8) 0.0278(4) Uani 1 1 d . . . . .
C129 C -0.20237(13) 0.39964(13) 1.26966(8) 0.0242(3) Uani 1 1 d . . . . .
H129 H -0.143149 0.417140 1.301096 0.029 Uiso 1 1 calc R U . . .
C130 C 0.39326(12) 0.36581(13) 1.40648(7) 0.0232(3) Uani 1 1 d . . . . .
C131 C 0.48702(14) 0.32061(16) 1.42655(8) 0.0298(4) Uani 1 1 d . . . . .
H131 H 0.513538 0.288144 1.398110 0.036 Uiso 1 1 calc R U . . .
C132 C 0.54035(14) 0.32388(18) 1.48820(9) 0.0371(5) Uani 1 1 d . . . . .
C133 C 0.50659(16) 0.36852(19) 1.53218(9) 0.0392(5) Uani 1 1 d . . . . .
H133 H 0.544886 0.370095 1.574352 0.047 Uiso 1 1 calc R U . . .
C134 C 0.41326(16) 0.41087(16) 1.51085(8) 0.0338(4) Uani 1 1 d . . . . .
C135 C 0.35613(14) 0.41147(14) 1.45005(8) 0.0273(3) Uani 1 1 d . . . . .
H135 H 0.292551 0.442341 1.437842 0.033 Uiso 1 1 calc R U . . .

loop_
_atom_site_aniso_label
_atom_site_aniso_U_11
_atom_site_aniso_U_22
_atom_site_aniso_U_33
_atom_site_aniso_U_23
_atom_site_aniso_U_13
_atom_site_aniso_U_12
F1 0.0293(6) 0.0685(9) 0.0408(7) 0.0103(6) 0.0197(5) -0.0007(6)
F2 0.0260(6) 0.0743(10) 0.0314(6) 0.0128(6) -0.0009(5) 0.0081(6)
F3 0.0447(8) 0.0707(10) 0.0338(6) -0.0093(6) 0.0182(6) 0.0083(7)
F4 0.0332(6) 0.0642(9) 0.0282(6) 0.0157(6) -0.0023(5) -0.0005(6)
C1 0.0228(7) 0.0342(9) 0.0178(7) -0.0021(6) 0.0012(6) -0.0018(7)
C2 0.0227(7) 0.0327(9) 0.0186(7) 0.0000(6) 0.0058(6) -0.0023(7)
C3 0.0178(7) 0.0233(7) 0.0213(7) 0.0003(6) 0.0033(5) -0.0027(6)
C4 0.0194(7) 0.0237(7) 0.0176(6) -0.0007(6) 0.0028(5) -0.0018(6)
C5 0.0171(6) 0.0246(7) 0.0196(7) -0.0001(6) 0.0014(5) -0.0011(6)
C6 0.0190(7) 0.0252(8) 0.0195(7) 0.0000(6) 0.0035(5) -0.0009(6)
C7 0.0178(7) 0.0296(8) 0.0229(7) 0.0000(6) 0.0037(6) 0.0010(6)
C8 0.0165(7) 0.0299(8) 0.0222(7) -0.0017(6) 0.0013(5) 0.0011(6)
N9 0.0174(6) 0.0371(8) 0.0179(6) -0.0024(6) 0.0009(5) 0.0010(6)
C10 0.0186(7) 0.0258(8) 0.0209(7) -0.0010(6) 0.0017(6) -0.0003(6)
C11 0.0185(7) 0.0222(7) 0.0189(7) -0.0009(6) 0.0032(5) -0.0006(6)
C12 0.0169(6) 0.0223(7) 0.0194(7) -0.0010(6) 0.0028(5) -0.0002(6)
C13 0.0188(7) 0.0241(7) 0.0189(7) -0.0010(6) 0.0012(5) 0.0009(6)
C14 0.0194(7) 0.0213(7) 0.0231(7) -0.0011(6) 0.0057(6) -0.0013(6)
C15 0.0226(8) 0.0308(8) 0.0248(7) 0.0017(7) 0.0075(6) -0.0004(7)
C16 0.0245(8) 0.0331(9) 0.0320(9) 0.0007(7) 0.0134(7) -0.0007(7)
C17 0.0194(7) 0.0335(9) 0.0368(9) 0.0002(8) 0.0078(7) 0.0010(7)
C18 0.0233(8) 0.0330(9) 0.0270(8) 0.0023(7) 0.0016(6) 0.0029(7)
C19 0.0226(8) 0.0315(9) 0.0237(8) 0.0028(7) 0.0066(6) 0.0005(6)
C20 0.0195(7) 0.0268(8) 0.0209(7) 0.0022(6) 0.0043(6) -0.0027(6)
C21 0.0245(8) 0.0327(9) 0.0225(8) 0.0004(7) 0.0060(6) 0.0011(7)
C22 0.0298(9) 0.0409(10) 0.0270(8) -0.0033(8) 0.0113(7) -0.0046(8)
C23 0.0328(9) 0.0462(11) 0.0207(8) 0.0011(7) 0.0066(7) -0.0120(8)
C24 0.0246(8) 0.0390(10) 0.0238(8) 0.0085(7) 0.0000(6) -0.0076(7)
C25 0.0215(8) 0.0317(9) 0.0242(8) 0.0040(7) 0.0036(6) -0.0018(6)
N31 0.0173(6) 0.0345(8) 0.0198(6) -0.0024(6) 0.0020(5) -0.0006(6)
C31 0.0218(7) 0.0381(9) 0.0198(7) -0.0014(7) 0.0075(6) -0.0012(7)
C32 0.0156(7) 0.0394(9) 0.0246(7) -0.0047(7) 0.0053(6) 0.0001(7)
C33 0.0283(9) 0.0343(10) 0.0364(10) -0.0037(8) 0.0112(7) -0.0103(7)
C34 0.0362(10) 0.0295(9) 0.0299(9) 0.0070(7) 0.0145(8) 0.0049(7)
C35 0.0254(8) 0.0329(9) 0.0269(8) 0.0001(7) 0.0054(7) 0.0089(7)
C36 0.0253(8) 0.0305(8) 0.0244(8) -0.0059(7) 0.0072(6) 0.0007(7)
N32 0.0201(6) 0.0357(8) 0.0182(6) -0.0010(6) 0.0029(5) 0.0045(6)
F41 0.0317(6) 0.0849(11) 0.0358(6) -0.0062(7) 0.0195(5) 0.0039(7)
F42 0.0242(5) 0.0774(10) 0.0304(6) -0.0149(6) -0.0028(5) 0.0027(6)
F43 0.0545(9) 0.0960(13) 0.0403(7) 0.0236(8) 0.0325(7) 0.0266(9)
F44 0.0582(10) 0.0964(13) 0.0292(7) -0.0229(8) -0.0040(6) 0.0084(9)
C41 0.0241(8) 0.0374(9) 0.0156(6) 0.0015(7) 0.0031(6) 0.0015(7)
C42 0.0230(7) 0.0343(9) 0.0181(7) 0.0016(6) 0.0059(6) 0.0008(7)
C43 0.0201(7) 0.0236(7) 0.0196(7) 0.0003(6) 0.0055(5) 0.0003(6)
C44 0.0194(7) 0.0232(7) 0.0173(6) 0.0009(6) 0.0029(5) -0.0006(6)
C45 0.0200(7) 0.0270(8) 0.0174(7) 0.0019(6) 0.0031(5) 0.0009(6)
C46 0.0231(7) 0.0293(8) 0.0184(7) 0.0025(6) 0.0059(6) 0.0040(6)
C47 0.0208(7) 0.0370(10) 0.0228(8) 0.0033(7) 0.0069(6) 0.0010(7)
C48 0.0189(7) 0.0356(9) 0.0215(7) 0.0026(7) 0.0029(6) 0.0012(7)
N49 0.0188(6) 0.0354(8) 0.0174(6) 0.0003(6) 0.0025(5) 0.0007(6)
C50 0.0188(7) 0.0274(8) 0.0180(7) 0.0015(6) 0.0029(5) 0.0008(6)
C51 0.0211(7) 0.0217(7) 0.0171(6) 0.0004(6) 0.0045(5) -0.0009(6)
C52 0.0184(7) 0.0233(7) 0.0182(7) 0.0009(6) 0.0031(5) 0.0005(6)
C53 0.0191(7) 0.0263(8) 0.0183(7) 0.0005(6) 0.0023(5) 0.0003(6)
C54 0.0196(7) 0.0208(7) 0.0218(7) -0.0002(6) 0.0056(6) 0.0002(6)
C55 0.0231(8) 0.0338(9) 0.0222(7) -0.0024(7) 0.0074(6) -0.0011(7)
C56 0.0266(8) 0.0366(10) 0.0298(8) -0.0025(7) 0.0146(7) 0.0003(7)
C57 0.0190(7) 0.0350(9) 0.0352(9) -0.0015(8) 0.0076(7) -0.0002(7)
C58 0.0221(8) 0.0332(9) 0.0264(8) -0.0047(7) 0.0012(6) 0.0006(7)
C59 0.0219(7) 0.0309(9) 0.0230(7) -0.0033(6) 0.0063(6) 0.0021(6)
C60 0.0282(8) 0.0344(9) 0.0193(7) 0.0030(7) 0.0066(6) 0.0093(7)
C61 0.0336(9) 0.0459(11) 0.0261(8) 0.0076(8) 0.0129(7) 0.0135(9)
C62 0.0459(12) 0.0595(14) 0.0299(9) 0.0151(10) 0.0217(9) 0.0261(11)
C63 0.0565(14) 0.0695(16) 0.0222(9) 0.0030(10) 0.0137(9) 0.0315(13)
C64 0.0450(12) 0.0576(14) 0.0231(9) -0.0058(9) 0.0028(8) 0.0186(11)
C65 0.0345(10) 0.0432(11) 0.0217(8) -0.0020(8) 0.0039(7) 0.0081(8)
F71 0.0194(6) 0.1126(15) 0.0541(9) 0.0001(9) 0.0012(6) -0.0024(8)
F72 0.0451(7) 0.0539(8) 0.0413(7) -0.0003(6) 0.0297(6) -0.0041(6)
F73 0.0240(6) 0.0747(10) 0.0393(7) -0.0204(7) 0.0042(5) -0.0053(6)
F74 0.0498(7) 0.0550(8) 0.0254(5) 0.0122(5) 0.0164(5) 0.0115(6)
C71 0.0275(8) 0.0430(10) 0.0171(7) -0.0025(7) 0.0067(6) -0.0041(8)
C72 0.0228(8) 0.0388(10) 0.0199(7) -0.0018(7) 0.0035(6) -0.0028(7)
C73 0.0205(7) 0.0221(7) 0.0213(7) -0.0007(6) 0.0067(6) -0.0014(6)
C74 0.0224(7) 0.0230(7) 0.0168(6) -0.0003(6) 0.0065(5) 0.0000(6)
C75 0.0215(7) 0.0264(8) 0.0187(7) 0.0007(6) 0.0091(6) 0.0014(6)
C76 0.0211(7) 0.0263(8) 0.0192(7) -0.0003(6) 0.0081(6) 0.0016(6)
C77 0.0203(7) 0.0316(8) 0.0245(8) -0.0017(7) 0.0097(6) 0.0000(7)
C78 0.0235(8) 0.0343(9) 0.0221(7) -0.0015(7) 0.0116(6) -0.0019(7)
N79 0.0229(7) 0.0407(8) 0.0181(6) -0.0021(6) 0.0087(5) -0.0035(6)
C80 0.0236(8) 0.0291(8) 0.0184(7) -0.0023(6) 0.0087(6) -0.0030(6)
C81 0.0223(7) 0.0208(7) 0.0187(7) -0.0008(6) 0.0066(5) -0.0008(6)
C82 0.0202(7) 0.0223(7) 0.0192(7) -0.0001(6) 0.0079(6) -0.0003(6)
C83 0.0235(7) 0.0259(7) 0.0179(7) -0.0008(6) 0.0087(6) -0.0027(6)
C84 0.0215(7) 0.0197(7) 0.0257(7) 0.0023(6) 0.0084(6) 0.0006(6)
C85 0.0221(8) 0.0429(11) 0.0291(9) 0.0013(8) 0.0052(7) 0.0006(7)
C86 0.0194(8) 0.0515(13) 0.0427(11) 0.0035(9) 0.0041(8) 0.0011(8)
C87 0.0238(8) 0.0405(11) 0.0497(12) 0.0055(9) 0.0185(8) 0.0027(8)
C88 0.0333(9) 0.0250(8) 0.0345(9) 0.0028(7) 0.0187(7) 0.0005(7)
C89 0.0256(8) 0.0290(8) 0.0275(8) 0.0008(7) 0.0107(6) -0.0022(7)
C90 0.0216(7) 0.0281(8) 0.0198(7) -0.0003(6) 0.0063(6) 0.0062(6)
C91 0.0232(8) 0.0351(9) 0.0256(8) -0.0051(7) 0.0082(6) 0.0029(7)
C92 0.0214(8) 0.0443(11) 0.0300(9) -0.0098(8) 0.0031(7) 0.0066(7)
C93 0.0322(9) 0.0463(11) 0.0222(8) -0.0028(8) 0.0037(7) 0.0152(8)
C94 0.0342(9) 0.0378(10) 0.0223(8) 0.0057(7) 0.0108(7) 0.0141(8)
C95 0.0257(8) 0.0309(9) 0.0242(8) 0.0026(6) 0.0094(6) 0.0066(7)
N101 0.0235(6) 0.0362(8) 0.0177(6) 0.0000(6) 0.0081(5) -0.0002(6)
C101 0.0215(7) 0.0410(10) 0.0211(7) -0.0017(7) 0.0033(6) 0.0018(7)
C102 0.0201(7) 0.0418(10) 0.0282(8) -0.0007(7) 0.0094(6) 0.0016(7)
C103 0.0328(9) 0.0344(9) 0.0329(9) -0.0004(8) 0.0112(8) 0.0086(8)
C104 0.0332(9) 0.0358(10) 0.0275(9) 0.0085(7) 0.0074(7) 0.0002(8)
C105 0.0310(9) 0.0407(10) 0.0281(9) 0.0013(8) 0.0130(7) -0.0093(8)
C106 0.0298(9) 0.0374(10) 0.0241(8) -0.0061(7) 0.0058(7) -0.0044(8)
N102 0.0248(7) 0.0384(8) 0.0169(6) 0.0010(6) 0.0079(5) -0.0020(6)
F111 0.0201(5) 0.0591(8) 0.0384(6) -0.0065(6) 0.0045(5) -0.0082(5)
F112 0.0358(6) 0.0624(8) 0.0284(6) -0.0062(5) 0.0183(5) -0.0015(6)
F113 0.0245(6) 0.1008(13) 0.0434(7) 0.0261(8) -0.0001(5) 0.0100(7)
F114 0.0613(9) 0.0698(10) 0.0263(6) -0.0182(6) 0.0167(6) -0.0146(8)
C111 0.0251(8) 0.0356(9) 0.0164(7) 0.0028(6) 0.0058(6) -0.0001(7)
C112 0.0214(7) 0.0323(9) 0.0196(7) 0.0019(6) 0.0042(6) 0.0010(6)
C113 0.0186(7) 0.0248(8) 0.0192(7) -0.0012(6) 0.0060(6) 0.0000(6)
C114 0.0203(7) 0.0233(7) 0.0166(6) 0.0007(6) 0.0061(5) 0.0007(6)
C115 0.0211(7) 0.0244(7) 0.0164(6) 0.0004(6) 0.0071(5) 0.0005(6)
C116 0.0209(7) 0.0250(7) 0.0188(7) 0.0010(6) 0.0067(6) 0.0011(6)
C117 0.0195(7) 0.0340(9) 0.0220(7) -0.0001(7) 0.0071(6) 0.0005(7)
C118 0.0223(7) 0.0337(9) 0.0210(7) 0.0002(7) 0.0093(6) 0.0008(7)
N119 0.0219(7) 0.0383(8) 0.0165(6) 0.0007(6) 0.0077(5) 0.0001(6)
C120 0.0225(7) 0.0277(8) 0.0180(7) 0.0010(6) 0.0073(6) 0.0000(6)
C121 0.0198(7) 0.0233(7) 0.0163(6) 0.0002(6) 0.0056(5) 0.0003(6)
C122 0.0189(7) 0.0221(7) 0.0184(7) 0.0003(6) 0.0077(5) 0.0008(6)
C123 0.0228(7) 0.0269(8) 0.0169(7) -0.0003(6) 0.0079(6) 0.0001(6)
C124 0.0200(7) 0.0226(7) 0.0225(7) 0.0013(6) 0.0072(6) 0.0016(6)
C125 0.0229(8) 0.0267(8) 0.0237(7) -0.0013(6) 0.0064(6) -0.0011(6)
C126 0.0214(8) 0.0310(9) 0.0300(9) -0.0008(7) 0.0045(6) -0.0021(7)
C127 0.0220(8) 0.0334(9) 0.0362(9) -0.0003(8) 0.0136(7) -0.0010(7)
C128 0.0291(9) 0.0318(9) 0.0250(8) -0.0005(7) 0.0121(7) 0.0018(7)
C129 0.0214(7) 0.0288(8) 0.0224(7) -0.0005(6) 0.0066(6) 0.0001(6)
C130 0.0222(7) 0.0266(8) 0.0201(7) 0.0012(6) 0.0055(6) -0.0040(6)
C131 0.0218(8) 0.0405(10) 0.0257(8) 0.0049(7) 0.0050(6) -0.0002(7)
C132 0.0205(8) 0.0550(12) 0.0306(9) 0.0151(9) 0.0002(7) -0.0050(8)
C133 0.0328(9) 0.0583(13) 0.0207(8) 0.0056(9) -0.0007(7) -0.0176(10)
C134 0.0406(10) 0.0398(10) 0.0212(8) -0.0060(7) 0.0098(7) -0.0140(8)
C135 0.0306(9) 0.0291(8) 0.0219(8) -0.0017(6) 0.0076(7) -0.0047(7)

loop_
_atom_type_symbol
_atom_type_description
_atom_type_scat_dispersion_real
_atom_type_scat_dispersion_imag
_atom_type_scat_source
C C 0.0034 0.0017 'International Tables Vol C Tables 4.2.6.8 and 6.1.1.4'
H H 0.0000 0.0000 'International Tables Vol C Tables 4.2.6.8 and 6.1.1.4'
N N 0.0065 0.0035 'International Tables Vol C Tables 4.2.6.8 and 6.1.1.4'
F F 0.0185 0.0109 'International Tables Vol C Tables 4.2.6.8 and 6.1.1.4'

loop_
_geom_angle_atom_site_label_1
_geom_angle_atom_site_label_2
_geom_angle_atom_site_label_3
_geom_angle
_geom_angle_site_symmetry_1
_geom_angle_site_symmetry_3
_geom_angle_publ_flag
C2 C1 C10 117.89(15) . . ?
C2 C1 H1 121.1 . . ?
C10 C1 H1 121.1 . . ?
C1 C2 C3 122.36(16) . . ?
C1 C2 H2 118.8 . . ?
C3 C2 H2 118.8 . . ?
C4 C3 C2 118.78(15) . . ?
C4 C3 C14 121.30(14) . . ?
C2 C3 C14 119.92(15) . . ?
C11 C4 C3 120.09(14) . . ?
C11 C4 H4 120.0 . . ?
C3 C4 H4 120.0 . . ?
C12 C5 C6 119.39(14) . . ?
C12 C5 H5 120.3 . . ?
C6 C5 H5 120.3 . . ?
C5 C6 C7 119.53(15) . . ?
C5 C6 C20 120.95(14) . . ?
C7 C6 C20 119.52(15) . . ?
C8 C7 C6 122.04(15) . . ?
C8 C7 H7 119.0 . . ?
C6 C7 H7 119.0 . . ?
C7 C8 C13 117.86(15) . . ?
C7 C8 H8 121.1 . . ?
C13 C8 H8 121.1 . . ?
C10 N9 C13 108.65(13) . . ?
C10 N9 H9 120.7(17) . . ?
C13 N9 H9 130.2(17) . . ?
N9 C10 C1 129.25(15) . . ?
N9 C10 C11 109.76(14) . . ?
C1 C10 C11 120.99(15) . . ?
C4 C11 C10 119.85(15) . . ?
C4 C11 C12 134.15(14) . . ?
C10 C11 C12 105.99(13) . . ?
C5 C12 C13 119.76(15) . . ?
C5 C12 C11 133.89(14) . . ?
C13 C12 C11 106.33(13) . . ?
N9 C13 C8 129.28(14) . . ?
N9 C13 C12 109.28(14) . . ?
C8 C13 C12 121.41(15) . . ?
C15 C14 C19 117.97(15) . . ?
C15 C14 C3 121.54(15) . . ?
C19 C14 C3 120.49(15) . . ?
C16 C15 C14 119.43(16) . . ?
C16 C15 H15 120.3 . . ?
C14 C15 H15 120.3 . . ?
F1 C16 C17 117.74(16) . . ?
F1 C16 C15 118.41(17) . . ?
C17 C16 C15 123.85(17) . . ?
C18 C17 C16 115.40(16) . . ?
C18 C17 H17 122.3 . . ?
C16 C17 H17 122.3 . . ?
F2 C18 C17 118.01(17) . . ?
F2 C18 C19 118.23(17) . . ?
C17 C18 C19 123.74(17) . . ?
C18 C19 C14 119.61(17) . . ?
C18 C19 H19 120.2 . . ?
C14 C19 H19 120.2 . . ?
C21 C20 C25 118.61(16) . . ?
C21 C20 C6 120.35(15) . . ?
C25 C20 C6 121.04(16) . . ?
C22 C21 C20 119.57(17) . . ?
C22 C21 H21 120.2 . . ?
C20 C21 H21 120.2 . . ?
F3 C22 C21 118.34(18) . . ?
F3 C22 C23 118.41(17) . . ?
C21 C22 C23 123.25(19) . . ?
C24 C23 C22 115.81(17) . . ?
C24 C23 H23 122.1 . . ?
C22 C23 H23 122.1 . . ?
F4 C24 C23 117.82(17) . . ?
F4 C24 C25 118.00(19) . . ?
C23 C24 C25 124.18(18) . . ?
C24 C25 C20 118.58(18) . . ?
C24 C25 H25 120.7 . . ?
C20 C25 H25 120.7 . . ?
C33 N31 C31 108.80(15) . . ?
C33 N31 C35 108.71(14) . . ?
C31 N31 C35 108.86(15) . . ?
N31 C31 C32 109.87(13) . . ?
N31 C31 H31A 109.7 . . ?
C32 C31 H31A 109.7 . . ?
N31 C31 H31B 109.7 . . ?
C32 C31 H31B 109.7 . . ?
H31A C31 H31B 108.2 . . ?
N32 C32 C31 110.50(13) . . ?
N32 C32 H32A 109.6 . . ?
C31 C32 H32A 109.6 . . ?
N32 C32 H32B 109.6 . . ?
C31 C32 H32B 109.6 . . ?
H32A C32 H32B 108.1 . . ?
N31 C33 C34 110.28(15) . . ?
N31 C33 H33A 109.6 . . ?
C34 C33 H33A 109.6 . . ?
N31 C33 H33B 109.6 . . ?
C34 C33 H33B 109.6 . . ?
H33A C33 H33B 108.1 . . ?
N32 C34 C33 110.28(15) . . ?
N32 C34 H34A 109.6 . . ?
C33 C34 H34A 109.6 . . ?
N32 C34 H34B 109.6 . . ?
C33 C34 H34B 109.6 . . ?
H34A C34 H34B 108.1 . . ?
N31 C35 C36 110.31(14) . . ?
N31 C35 H35A 109.6 . . ?
C36 C35 H35A 109.6 . . ?
N31 C35 H35B 109.6 . . ?
C36 C35 H35B 109.6 . . ?
H35A C35 H35B 108.1 . . ?
N32 C36 C35 110.01(14) . . ?
N32 C36 H36A 109.7 . . ?
C35 C36 H36A 109.7 . . ?
N32 C36 H36B 109.7 . . ?
C35 C36 H36B 109.7 . . ?
H36A C36 H36B 108.2 . . ?
C36 N32 C32 109.13(15) . . ?
C36 N32 C34 107.93(14) . . ?
C32 N32 C34 108.83(14) . . ?
C42 C41 C50 118.13(15) . . ?
C42 C41 H41 120.9 . . ?
C50 C41 H41 120.9 . . ?
C41 C42 C43 122.37(15) . . ?
C41 C42 H42 118.8 . . ?
C43 C42 H42 118.8 . . ?
C44 C43 C42 118.69(15) . . ?
C44 C43 C54 121.15(14) . . ?
C42 C43 C54 120.17(14) . . ?
C51 C44 C43 119.93(14) . . ?
C51 C44 H44 120.0 . . ?
C43 C44 H44 120.0 . . ?
C52 C45 C46 119.66(15) . . ?
C52 C45 H45 120.2 . . ?
C46 C45 H45 120.2 . . ?
C45 C46 C47 119.33(15) . . ?
C45 C46 C60 121.29(15) . . ?
C47 C46 C60 119.37(15) . . ?
C48 C47 C46 121.97(16) . . ?
C48 C47 H47 119.0 . . ?
C46 C47 H47 119.0 . . ?
C47 C48 C53 117.95(15) . . ?
C47 C48 H48 121.0 . . ?
C53 C48 H48 121.0 . . ?
C53 N49 C50 108.35(13) . . ?
C53 N49 H49 122.9(16) . . ?
C50 N49 H49 128.7(16) . . ?
N49 C50 C41 129.33(15) . . ?
N49 C50 C51 109.66(14) . . ?
C41 C50 C51 120.99(15) . . ?
C44 C51 C50 119.82(14) . . ?
C44 C51 C52 134.06(14) . . ?
C50 C51 C52 106.11(13) . . ?
C45 C52 C53 119.50(15) . . ?
C45 C52 C51 134.35(15) . . ?
C53 C52 C51 106.10(13) . . ?
N49 C53 C48 128.58(15) . . ?
N49 C53 C52 109.77(14) . . ?
C48 C53 C52 121.57(15) . . ?
C59 C54 C55 117.69(15) . . ?
C59 C54 C43 121.68(15) . . ?
C55 C54 C43 120.62(15) . . ?
C56 C55 C54 119.24(16) . . ?
C56 C55 H55 120.4 . . ?
C54 C55 H55 120.4 . . ?
F41 C56 C57 118.07(17) . . ?
F41 C56 C55 117.69(17) . . ?
C57 C56 C55 124.23(17) . . ?
C56 C57 C58 115.20(16) . . ?
C56 C57 H57 122.4 . . ?
C58 C57 H57 122.4 . . ?
F42 C58 C59 118.27(17) . . ?
F42 C58 C57 117.62(16) . . ?
C59 C58 C57 124.10(17) . . ?
C58 C59 C54 119.51(16) . . ?
C58 C59 H59 120.2 . . ?
C54 C59 H59 120.2 . . ?
C61 C60 C65 118.52(17) . . ?
C61 C60 C46 120.69(17) . . ?
C65 C60 C46 120.79(17) . . ?
C62 C61 C60 119.3(2) . . ?
C62 C61 H61 120.4 . . ?
C60 C61 H61 120.4 . . ?
F43 C62 C63 118.45(19) . . ?
F43 C62 C61 117.6(2) . . ?
C63 C62 C61 123.9(2) . . ?
C62 C63 C64 115.70(19) . . ?
C62 C63 H63 122.2 . . ?
C64 C63 H63 122.2 . . ?
F44 C64 C63 118.3(2) . . ?
F44 C64 C65 117.8(2) . . ?
C63 C64 C65 123.9(2) . . ?
C64 C65 C60 118.7(2) . . ?
C64 C65 H65 120.6 . . ?
C60 C65 H65 120.6 . . ?
C72 C71 C80 118.03(15) . . ?
C72 C71 H71 121.0 . . ?
C80 C71 H71 121.0 . . ?
C71 C72 C73 122.47(16) . . ?
C71 C72 H72 118.8 . . ?
C73 C72 H72 118.8 . . ?
C74 C73 C72 118.47(15) . . ?
C74 C73 C84 121.59(14) . . ?
C72 C73 C84 119.93(15) . . ?
C81 C74 C73 120.34(14) . . ?
C81 C74 H74 119.8 . . ?
C73 C74 H74 119.8 . . ?
C76 C75 C82 119.63(14) . . ?
C76 C75 H75 120.2 . . ?
C82 C75 H75 120.2 . . ?
C75 C76 C77 119.22(15) . . ?
C75 C76 C90 121.68(14) . . ?
C77 C76 C90 119.10(15) . . ?
C78 C77 C76 122.35(15) . . ?
C78 C77 H77 118.8 . . ?
C76 C77 H77 118.8 . . ?
C77 C78 C83 117.80(15) . . ?
C77 C78 H78 121.1 . . ?
C83 C78 H78 121.1 . . ?
C83 N79 C80 108.56(13) . . ?
C83 N79 H79 126.0(16) . . ?
C80 N79 H79 125.4(16) . . ?
N79 C80 C71 129.17(15) . . ?
N79 C80 C81 109.68(14) . . ?
C71 C80 C81 121.14(15) . . ?
C74 C81 C80 119.53(15) . . ?
C74 C81 C82 134.35(15) . . ?
C80 C81 C82 106.12(14) . . ?
C75 C82 C83 119.51(14) . . ?
C75 C82 C81 134.46(15) . . ?
C83 C82 C81 106.02(13) . . ?
N79 C83 C78 128.90(15) . . ?
N79 C83 C82 109.62(14) . . ?
C78 C83 C82 121.47(15) . . ?
C89 C84 C85 117.58(16) . . ?
C89 C84 C73 121.36(15) . . ?
C85 C84 C73 121.04(16) . . ?
C86 C85 C84 119.40(18) . . ?
C86 C85 H85 120.3 . . ?
C84 C85 H85 120.3 . . ?
F71 C86 C87 118.10(19) . . ?
F71 C86 C85 117.7(2) . . ?
C87 C86 C85 124.16(19) . . ?
C86 C87 C88 115.53(18) . . ?
C86 C87 H87 122.2 . . ?
C88 C87 H87 122.2 . . ?
F72 C88 C87 118.06(17) . . ?
F72 C88 C89 118.58(17) . . ?
C87 C88 C89 123.35(18) . . ?
C88 C89 C84 119.97(17) . . ?
C88 C89 H89 120.0 . . ?
C84 C89 H89 120.0 . . ?
C91 C90 C95 118.61(16) . . ?
C91 C90 C76 120.19(15) . . ?
C95 C90 C76 121.19(16) . . ?
C92 C91 C90 119.16(18) . . ?
C92 C91 H91 120.4 . . ?
C90 C91 H91 120.4 . . ?
F73 C92 C93 118.49(17) . . ?
F73 C92 C91 117.62(19) . . ?
C93 C92 C91 123.88(19) . . ?
C92 C93 C94 115.34(17) . . ?
C92 C93 H93 122.3 . . ?
C94 C93 H93 122.3 . . ?
F74 C94 C93 118.07(17) . . ?
F74 C94 C95 117.54(18) . . ?
C93 C94 C95 124.39(18) . . ?
C94 C95 C90 118.61(18) . . ?
C94 C95 H95 120.7 . . ?
C90 C95 H95 120.7 . . ?
C105 N101 C103 109.39(15) . . ?
C105 N101 C101 108.68(15) . . ?
C103 N101 C101 108.53(15) . . ?
N101 C101 C102 109.90(13) . . ?
N101 C101 H101 109.7 . . ?
C102 C101 H101 109.7 . . ?
N101 C101 H102 109.7 . . ?
C102 C101 H102 109.7 . . ?
H101 C101 H102 108.2 . . ?
N102 C102 C101 110.22(14) . . ?
N102 C102 H103 109.6 . . ?
C101 C102 H103 109.6 . . ?
N102 C102 H104 109.6 . . ?
C101 C102 H104 109.6 . . ?
H103 C102 H104 108.1 . . ?
N101 C103 C104 109.99(15) . . ?
N101 C103 H105 109.7 . . ?
C104 C103 H105 109.7 . . ?
N101 C103 H106 109.7 . . ?
C104 C103 H106 109.7 . . ?
H105 C103 H106 108.2 . . ?
N102 C104 C103 110.38(15) . . ?
N102 C104 H107 109.6 . . ?
C103 C104 H107 109.6 . . ?
N102 C104 H108 109.6 . . ?
C103 C104 H108 109.6 . . ?
H107 C104 H108 108.1 . . ?
N101 C105 C106 110.56(15) . . ?
N101 C105 H109 109.5 . . ?
C106 C105 H109 109.5 . . ?
N101 C105 H110 109.5 . . ?
C106 C105 H110 109.5 . . ?
H109 C105 H110 108.1 . . ?
N102 C106 C105 110.00(15) . . ?
N102 C106 H111 109.7 . . ?
C105 C106 H111 109.7 . . ?
N102 C106 H112 109.7 . . ?
C105 C106 H112 109.7 . . ?
H111 C106 H112 108.2 . . ?
C106 N102 C104 108.34(15) . . ?
C106 N102 C102 108.71(15) . . ?
C104 N102 C102 108.87(15) . . ?
C112 C111 C120 118.04(15) . . ?
C112 C111 H113 121.0 . . ?
C120 C111 H113 121.0 . . ?
C111 C112 C113 122.16(15) . . ?
C111 C112 H114 118.9 . . ?
C113 C112 H114 118.9 . . ?
C114 C113 C112 119.01(15) . . ?
C114 C113 C124 120.58(14) . . ?
C112 C113 C124 120.41(14) . . ?
C113 C114 C121 119.69(14) . . ?
C113 C114 H115 120.2 . . ?
C121 C114 H115 120.2 . . ?
C122 C115 C116 119.40(14) . . ?
C122 C115 H116 120.3 . . ?
C116 C115 H116 120.3 . . ?
C115 C116 C117 119.18(14) . . ?
C115 C116 C130 121.26(14) . . ?
C117 C116 C130 119.51(15) . . ?
C118 C117 C116 122.38(16) . . ?
C118 C117 H117 118.8 . . ?
C116 C117 H117 118.8 . . ?
C117 C118 C123 117.68(15) . . ?
C117 C118 H118 121.2 . . ?
C123 C118 H118 121.2 . . ?
C123 N119 C120 108.42(14) . . ?
C123 N119 H119 121.0(16) . . ?
C120 N119 H119 129.9(16) . . ?
N119 C120 C111 129.42(15) . . ?
N119 C120 C121 109.58(14) . . ?
C111 C120 C121 120.99(15) . . ?
C114 C121 C120 119.99(14) . . ?
C114 C121 C122 133.71(14) . . ?
C120 C121 C122 106.28(13) . . ?
C115 C122 C123 119.90(14) . . ?
C115 C122 C121 133.69(14) . . ?
C123 C122 C121 106.34(13) . . ?
N119 C123 C118 129.11(15) . . ?
N119 C123 C122 109.37(14) . . ?
C118 C123 C122 121.44(15) . . ?
C125 C124 C129 118.54(15) . . ?
C125 C124 C113 120.81(15) . . ?
C129 C124 C113 120.65(15) . . ?
C126 C125 C124 119.01(16) . . ?
C126 C125 H125 120.5 . . ?
C124 C125 H125 120.5 . . ?
F111 C126 C125 118.38(17) . . ?
F111 C126 C127 117.54(16) . . ?
C125 C126 C127 124.07(17) . . ?
C128 C127 C126 115.43(16) . . ?
C128 C127 H127 122.3 . . ?
C126 C127 H127 122.3 . . ?
F112 C128 C127 117.85(16) . . ?
F112 C128 C129 118.24(16) . . ?
C127 C128 C129 123.89(17) . . ?
C128 C129 C124 119.01(16) . . ?
C128 C129 H129 120.5 . . ?
C124 C129 H129 120.5 . . ?
C131 C130 C135 118.66(16) . . ?
C131 C130 C116 120.66(16) . . ?
C135 C130 C116 120.66(16) . . ?
C132 C131 C130 119.08(19) . . ?
C132 C131 H131 120.5 . . ?
C130 C131 H131 120.5 . . ?
F113 C132 C133 118.00(18) . . ?
F113 C132 C131 118.1(2) . . ?
C133 C132 C131 123.9(2) . . ?
C132 C133 C134 115.41(17) . . ?
C132 C133 H133 122.3 . . ?
C134 C133 H133 122.3 . . ?
F114 C134 C135 117.9(2) . . ?
F114 C134 C133 118.07(18) . . ?
C135 C134 C133 124.07(19) . . ?
C134 C135 C130 118.91(18) . . ?
C134 C135 H135 120.5 . . ?
C130 C135 H135 120.5 . . ?

loop_
_geom_bond_atom_site_label_1
_geom_bond_atom_site_label_2
_geom_bond_distance
_geom_bond_site_symmetry_2
_geom_bond_publ_flag
F1 C16 1.357(2) . ?
F2 C18 1.357(2) . ?
F3 C22 1.350(2) . ?
F4 C24 1.358(2) . ?
C1 C2 1.383(2) . ?
C1 C10 1.397(2) . ?
C1 H1 0.9500 . ?
C2 C3 1.413(2) . ?
C2 H2 0.9500 . ?
C3 C4 1.397(2) . ?
C3 C14 1.482(2) . ?
C4 C11 1.388(2) . ?
C4 H4 0.9500 . ?
C5 C12 1.393(2) . ?
C5 C6 1.398(2) . ?
C5 H5 0.9500 . ?
C6 C7 1.414(2) . ?
C6 C20 1.483(2) . ?
C7 C8 1.383(2) . ?
C7 H7 0.9500 . ?
C8 C13 1.392(2) . ?
C8 H8 0.9500 . ?
N9 C10 1.376(2) . ?
N9 C13 1.378(2) . ?
N9 H9 0.86(2) . ?
C10 C11 1.416(2) . ?
C11 C12 1.448(2) . ?
C12 C13 1.420(2) . ?
C14 C15 1.397(2) . ?
C14 C19 1.400(2) . ?
C15 C16 1.381(2) . ?
C15 H15 0.9500 . ?
C16 C17 1.376(3) . ?
C17 C18 1.375(3) . ?
C17 H17 0.9500 . ?
C18 C19 1.379(2) . ?
C19 H19 0.9500 . ?
C20 C21 1.400(3) . ?
C20 C25 1.402(2) . ?
C21 C22 1.377(3) . ?
C21 H21 0.9500 . ?
C22 C23 1.379(3) . ?
C23 C24 1.372(3) . ?
C23 H23 0.9500 . ?
C24 C25 1.381(3) . ?
C25 H25 0.9500 . ?
N31 C33 1.467(3) . ?
N31 C31 1.470(2) . ?
N31 C35 1.474(2) . ?
C31 C32 1.545(2) . ?
C31 H31A 0.9900 . ?
C31 H31B 0.9900 . ?
C32 N32 1.473(2) . ?
C32 H32A 0.9900 . ?
C32 H32B 0.9900 . ?
C33 C34 1.541(3) . ?
C33 H33A 0.9900 . ?
C33 H33B 0.9900 . ?
C34 N32 1.474(3) . ?
C34 H34A 0.9900 . ?
C34 H34B 0.9900 . ?
C35 C36 1.546(3) . ?
C35 H35A 0.9900 . ?
C35 H35B 0.9900 . ?
C36 N32 1.471(2) . ?
C36 H36A 0.9900 . ?
C36 H36B 0.9900 . ?
F41 C56 1.362(2) . ?
F42 C58 1.357(2) . ?
F43 C62 1.361(3) . ?
F44 C64 1.354(3) . ?
C41 C42 1.382(2) . ?
C41 C50 1.392(2) . ?
C41 H41 0.9500 . ?
C42 C43 1.413(2) . ?
C42 H42 0.9500 . ?
C43 C44 1.399(2) . ?
C43 C54 1.487(2) . ?
C44 C51 1.393(2) . ?
C44 H44 0.9500 . ?
C45 C52 1.394(2) . ?
C45 C46 1.400(2) . ?
C45 H45 0.9500 . ?
C46 C47 1.414(2) . ?
C46 C60 1.484(2) . ?
C47 C48 1.382(2) . ?
C47 H47 0.9500 . ?
C48 C53 1.394(2) . ?
C48 H48 0.9500 . ?
N49 C53 1.377(2) . ?
N49 C50 1.379(2) . ?
N49 H49 0.89(2) . ?
C50 C51 1.417(2) . ?
C51 C52 1.449(2) . ?
C52 C53 1.416(2) . ?
C54 C59 1.402(2) . ?
C54 C55 1.403(2) . ?
C55 C56 1.379(2) . ?
C55 H55 0.9500 . ?
C56 C57 1.369(3) . ?
C57 C58 1.374(3) . ?
C57 H57 0.9500 . ?
C58 C59 1.374(2) . ?
C59 H59 0.9500 . ?
C60 C61 1.399(3) . ?
C60 C65 1.404(3) . ?
C61 C62 1.381(3) . ?
C61 H61 0.9500 . ?
C62 C63 1.367(4) . ?
C63 C64 1.379(4) . ?
C63 H63 0.9500 . ?
C64 C65 1.384(3) . ?
C65 H65 0.9500 . ?
F71 C86 1.359(2) . ?
F72 C88 1.352(2) . ?
F73 C92 1.352(2) . ?
F74 C94 1.366(2) . ?
C71 C72 1.380(3) . ?
C71 C80 1.393(2) . ?
C71 H71 0.9500 . ?
C72 C73 1.414(2) . ?
C72 H72 0.9500 . ?
C73 C74 1.395(2) . ?
C73 C84 1.483(2) . ?
C74 C81 1.393(2) . ?
C74 H74 0.9500 . ?
C75 C76 1.395(2) . ?
C75 C82 1.395(2) . ?
C75 H75 0.9500 . ?
C76 C77 1.416(2) . ?
C76 C90 1.481(2) . ?
C77 C78 1.376(2) . ?
C77 H77 0.9500 . ?
C78 C83 1.394(2) . ?
C78 H78 0.9500 . ?
N79 C83 1.372(2) . ?
N79 C80 1.375(2) . ?
N79 H79 0.90(3) . ?
C80 C81 1.414(2) . ?
C81 C82 1.446(2) . ?
C82 C83 1.418(2) . ?
C84 C89 1.400(2) . ?
C84 C85 1.400(2) . ?
C85 C86 1.377(3) . ?
C85 H85 0.9500 . ?
C86 C87 1.367(3) . ?
C87 C88 1.377(3) . ?
C87 H87 0.9500 . ?
C88 C89 1.377(2) . ?
C89 H89 0.9500 . ?
C90 C91 1.401(3) . ?
C90 C95 1.404(2) . ?
C91 C92 1.383(3) . ?
C91 H91 0.9500 . ?
C92 C93 1.374(3) . ?
C93 C94 1.378(3) . ?
C93 H93 0.9500 . ?
C94 C95 1.381(3) . ?
C95 H95 0.9500 . ?
N101 C105 1.466(3) . ?
N101 C103 1.467(3) . ?
N101 C101 1.473(2) . ?
C101 C102 1.546(3) . ?
C101 H101 0.9900 . ?
C101 H102 0.9900 . ?
C102 N102 1.480(2) . ?
C102 H103 0.9900 . ?
C102 H104 0.9900 . ?
C103 C104 1.545(3) . ?
C103 H105 0.9900 . ?
C103 H106 0.9900 . ?
C104 N102 1.472(3) . ?
C104 H107 0.9900 . ?
C104 H108 0.9900 . ?
C105 C106 1.542(3) . ?
C105 H109 0.9900 . ?
C105 H110 0.9900 . ?
C106 N102 1.467(3) . ?
C106 H111 0.9900 . ?
C106 H112 0.9900 . ?
F111 C126 1.361(2) . ?
F112 C128 1.359(2) . ?
F113 C132 1.353(3) . ?
F114 C134 1.360(2) . ?
C111 C112 1.383(2) . ?
C111 C120 1.393(2) . ?
C111 H113 0.9500 . ?
C112 C113 1.416(2) . ?
C112 H114 0.9500 . ?
C113 C114 1.395(2) . ?
C113 C124 1.486(2) . ?
C114 C121 1.395(2) . ?
C114 H115 0.9500 . ?
C115 C122 1.391(2) . ?
C115 C116 1.401(2) . ?
C115 H116 0.9500 . ?
C116 C117 1.412(2) . ?
C116 C130 1.477(2) . ?
C117 C118 1.384(2) . ?
C117 H117 0.9500 . ?
C118 C123 1.389(2) . ?
C118 H118 0.9500 . ?
N119 C123 1.381(2) . ?
N119 C120 1.383(2) . ?
N119 H119 0.88(3) . ?
C120 C121 1.414(2) . ?
C121 C122 1.447(2) . ?
C122 C123 1.418(2) . ?
C124 C125 1.401(2) . ?
C124 C129 1.402(2) . ?
C125 C126 1.375(3) . ?
C125 H125 0.9500 . ?
C126 C127 1.377(3) . ?
C127 C128 1.376(3) . ?
C127 H127 0.9500 . ?
C128 C129 1.379(2) . ?
C129 H129 0.9500 . ?
C130 C131 1.400(3) . ?
C130 C135 1.401(2) . ?
C131 C132 1.380(3) . ?
C131 H131 0.9500 . ?
C132 C133 1.375(3) . ?
C133 C134 1.380(3) . ?
C133 H133 0.9500 . ?
C134 C135 1.376(3) . ?
C135 H135 0.9500 . ?

loop_
_geom_hbond_atom_site_label_D
_geom_hbond_atom_site_label_H
_geom_hbond_atom_site_label_A
_geom_hbond_distance_DH
_geom_hbond_distance_HA
_geom_hbond_distance_DA
_geom_hbond_angle_DHA
_geom_hbond_site_symmetry_A
_geom_hbond_publ_flag
N9 H9 N31 0.86(2) 1.99(2) 2.847(2) 174(2) . yes
C34 H34A F41 0.99 2.63 3.528(2) 151.2 1_455 yes
C34 H34A F72 0.99 2.61 3.231(2) 120.8 . yes
C36 H36A F74 0.99 2.64 3.617(2) 170.3 2_656 yes
N49 H49 N32 0.89(2) 2.00(2) 2.8808(19) 174(2) . yes
C55 H55 F114 0.95 2.50 3.297(2) 141.2 1_654 yes
N79 H79 N101 0.90(3) 1.94(3) 2.834(2) 172(2) . yes
C101 H101 F2 0.99 2.64 3.574(2) 158.3 2_546 yes
C104 H107 F43 0.99 2.65 3.490(3) 142.6 2_647 yes
N119 H119 N102 0.88(3) 1.97(3) 2.854(2) 175(2) . yes
C125 H125 F4 0.95 2.61 3.232(2) 123.5 2_546 yes

loop_
_geom_torsion_atom_site_label_1
_geom_torsion_atom_site_label_2
_geom_torsion_atom_site_label_3
_geom_torsion_atom_site_label_4
_geom_torsion
_geom_torsion_site_symmetry_1
_geom_torsion_site_symmetry_2
_geom_torsion_site_symmetry_3
_geom_torsion_site_symmetry_4
_geom_torsion_publ_flag
C10 C1 C2 C3 1.4(3) . . . . ?
C1 C2 C3 C4 -1.2(3) . . . . ?
C1 C2 C3 C14 179.65(17) . . . . ?
C2 C3 C4 C11 -0.5(3) . . . . ?
C14 C3 C4 C11 178.61(15) . . . . ?
C12 C5 C6 C7 -0.7(3) . . . . ?
C12 C5 C6 C20 179.58(15) . . . . ?
C5 C6 C7 C8 0.3(3) . . . . ?
C20 C6 C7 C8 -179.99(17) . . . . ?
C6 C7 C8 C13 0.2(3) . . . . ?
C13 N9 C10 C1 -179.19(18) . . . . ?
C13 N9 C10 C11 -0.4(2) . . . . ?
C2 C1 C10 N9 178.79(18) . . . . ?
C2 C1 C10 C11 0.1(3) . . . . ?
C3 C4 C11 C10 2.0(3) . . . . ?
C3 C4 C11 C12 -179.11(18) . . . . ?
N9 C10 C11 C4 179.29(16) . . . . ?
C1 C10 C11 C4 -1.8(3) . . . . ?
N9 C10 C11 C12 0.1(2) . . . . ?
C1 C10 C11 C12 178.99(16) . . . . ?
C6 C5 C12 C13 0.7(2) . . . . ?
C6 C5 C12 C11 178.71(18) . . . . ?
C4 C11 C12 C5 3.0(3) . . . . ?
C10 C11 C12 C5 -177.98(19) . . . . ?
C4 C11 C12 C13 -178.78(19) . . . . ?
C10 C11 C12 C13 0.25(19) . . . . ?
C10 N9 C13 C8 178.59(18) . . . . ?
C10 N9 C13 C12 0.6(2) . . . . ?
C7 C8 C13 N9 -178.04(18) . . . . ?
C7 C8 C13 C12 -0.2(3) . . . . ?
C5 C12 C13 N9 178.02(16) . . . . ?
C11 C12 C13 N9 -0.51(19) . . . . ?
C5 C12 C13 C8 -0.2(3) . . . . ?
C11 C12 C13 C8 -178.70(16) . . . . ?
C4 C3 C14 C15 160.30(17) . . . . ?
C2 C3 C14 C15 -20.6(3) . . . . ?
C4 C3 C14 C19 -20.1(3) . . . . ?
C2 C3 C14 C19 159.02(17) . . . . ?
C19 C14 C15 C16 -0.2(3) . . . . ?
C3 C14 C15 C16 179.43(17) . . . . ?
C14 C15 C16 F1 -179.38(18) . . . . ?
C14 C15 C16 C17 0.4(3) . . . . ?
F1 C16 C17 C18 179.99(18) . . . . ?
C15 C16 C17 C18 0.2(3) . . . . ?
C16 C17 C18 F2 -179.12(18) . . . . ?
C16 C17 C18 C19 -1.0(3) . . . . ?
F2 C18 C19 C14 179.36(17) . . . . ?
C17 C18 C19 C14 1.3(3) . . . . ?
C15 C14 C19 C18 -0.6(3) . . . . ?
C3 C14 C19 C18 179.75(17) . . . . ?
C5 C6 C20 C21 -146.20(18) . . . . ?
C7 C6 C20 C21 34.1(2) . . . . ?
C5 C6 C20 C25 33.8(3) . . . . ?
C7 C6 C20 C25 -145.87(18) . . . . ?
C25 C20 C21 C22 -0.1(3) . . . . ?
C6 C20 C21 C22 179.87(17) . . . . ?
C20 C21 C22 F3 -179.33(18) . . . . ?
C20 C21 C22 C23 0.0(3) . . . . ?
F3 C22 C23 C24 179.29(19) . . . . ?
C21 C22 C23 C24 0.0(3) . . . . ?
C22 C23 C24 F4 -178.66(18) . . . . ?
C22 C23 C24 C25 0.2(3) . . . . ?
F4 C24 C25 C20 178.48(17) . . . . ?
C23 C24 C25 C20 -0.4(3) . . . . ?
C21 C20 C25 C24 0.3(3) . . . . ?
C6 C20 C25 C24 -179.66(16) . . . . ?
C33 N31 C31 C32 -60.29(19) . . . . ?
C35 N31 C31 C32 58.03(19) . . . . ?
N31 C31 C32 N32 1.7(2) . . . . ?
C31 N31 C33 C34 58.94(19) . . . . ?
C35 N31 C33 C34 -59.48(19) . . . . ?
N31 C33 C34 N32 0.8(2) . . . . ?
C33 N31 C35 C36 57.70(19) . . . . ?
C31 N31 C35 C36 -60.67(19) . . . . ?
N31 C35 C36 N32 2.5(2) . . . . ?
C35 C36 N32 C32 57.27(19) . . . . ?
C35 C36 N32 C34 -60.85(18) . . . . ?
C31 C32 N32 C36 -59.92(19) . . . . ?
C31 C32 N32 C34 57.63(19) . . . . ?
C33 C34 N32 C36 59.21(18) . . . . ?
C33 C34 N32 C32 -59.10(19) . . . . ?
C50 C41 C42 C43 2.0(3) . . . . ?
C41 C42 C43 C44 -2.0(3) . . . . ?
C41 C42 C43 C54 177.77(17) . . . . ?
C42 C43 C44 C51 0.0(3) . . . . ?
C54 C43 C44 C51 -179.79(15) . . . . ?
C52 C45 C46 C47 0.2(3) . . . . ?
C52 C45 C46 C60 -179.03(16) . . . . ?
C45 C46 C47 C48 0.6(3) . . . . ?
C60 C46 C47 C48 179.87(18) . . . . ?
C46 C47 C48 C53 -0.7(3) . . . . ?
C53 N49 C50 C41 -177.42(19) . . . . ?
C53 N49 C50 C51 0.8(2) . . . . ?
C42 C41 C50 N49 177.98(19) . . . . ?
C42 C41 C50 C51 0.0(3) . . . . ?
C43 C44 C51 C50 1.9(3) . . . . ?
C43 C44 C51 C52 -177.46(18) . . . . ?
N49 C50 C51 C44 179.71(16) . . . . ?
C41 C50 C51 C44 -1.9(3) . . . . ?
N49 C50 C51 C52 -0.8(2) . . . . ?
C41 C50 C51 C52 177.59(17) . . . . ?
C46 C45 C52 C53 -0.9(3) . . . . ?
C46 C45 C52 C51 176.29(18) . . . . ?
C44 C51 C52 C45 2.5(3) . . . . ?
C50 C51 C52 C45 -176.97(19) . . . . ?
C44 C51 C52 C53 179.90(19) . . . . ?
C50 C51 C52 C53 0.47(19) . . . . ?
C50 N49 C53 C48 176.42(19) . . . . ?
C50 N49 C53 C52 -0.4(2) . . . . ?
C47 C48 C53 N49 -176.48(18) . . . . ?
C47 C48 C53 C52 0.1(3) . . . . ?
C45 C52 C53 N49 177.87(16) . . . . ?
C51 C52 C53 N49 0.0(2) . . . . ?
C45 C52 C53 C48 0.7(3) . . . . ?
C51 C52 C53 C48 -177.16(17) . . . . ?
C44 C43 C54 C59 -12.3(3) . . . . ?
C42 C43 C54 C59 167.89(17) . . . . ?
C44 C43 C54 C55 166.43(17) . . . . ?
C42 C43 C54 C55 -13.4(3) . . . . ?
C59 C54 C55 C56 -0.4(3) . . . . ?
C43 C54 C55 C56 -179.17(17) . . . . ?
C54 C55 C56 F41 179.88(18) . . . . ?
C54 C55 C56 C57 1.0(3) . . . . ?
F41 C56 C57 C58 -179.06(19) . . . . ?
C55 C56 C57 C58 -0.2(3) . . . . ?
C56 C57 C58 F42 179.49(18) . . . . ?
C56 C57 C58 C59 -1.3(3) . . . . ?
F42 C58 C59 C54 -178.84(17) . . . . ?
C57 C58 C59 C54 1.9(3) . . . . ?
C55 C54 C59 C58 -1.0(3) . . . . ?
C43 C54 C59 C58 177.75(17) . . . . ?
C45 C46 C60 C61 -154.86(19) . . . . ?
C47 C46 C60 C61 25.9(3) . . . . ?
C45 C46 C60 C65 25.5(3) . . . . ?
C47 C46 C60 C65 -153.78(19) . . . . ?
C65 C60 C61 C62 0.4(3) . . . . ?
C46 C60 C61 C62 -179.21(19) . . . . ?
C60 C61 C62 F43 -179.5(2) . . . . ?
C60 C61 C62 C63 -0.7(4) . . . . ?
F43 C62 C63 C64 178.9(2) . . . . ?
C61 C62 C63 C64 0.1(4) . . . . ?
C62 C63 C64 F44 -179.7(2) . . . . ?
C62 C63 C64 C65 0.7(4) . . . . ?
F44 C64 C65 C60 179.5(2) . . . . ?
C63 C64 C65 C60 -0.9(4) . . . . ?
C61 C60 C65 C64 0.3(3) . . . . ?
C46 C60 C65 C64 179.95(19) . . . . ?
C80 C71 C72 C73 0.0(3) . . . . ?
C71 C72 C73 C74 -0.5(3) . . . . ?
C71 C72 C73 C84 178.40(19) . . . . ?
C72 C73 C74 C81 0.1(3) . . . . ?
C84 C73 C74 C81 -178.78(16) . . . . ?
C82 C75 C76 C77 0.7(3) . . . . ?
C82 C75 C76 C90 -179.73(16) . . . . ?
C75 C76 C77 C78 -1.0(3) . . . . ?
C90 C76 C77 C78 179.42(17) . . . . ?
C76 C77 C78 C83 0.0(3) . . . . ?
C83 N79 C80 C71 -179.1(2) . . . . ?
C83 N79 C80 C81 0.1(2) . . . . ?
C72 C71 C80 N79 -179.8(2) . . . . ?
C72 C71 C80 C81 1.0(3) . . . . ?
C73 C74 C81 C80 0.8(3) . . . . ?
C73 C74 C81 C82 -179.89(18) . . . . ?
N79 C80 C81 C74 179.28(16) . . . . ?
C71 C80 C81 C74 -1.4(3) . . . . ?
N79 C80 C81 C82 -0.2(2) . . . . ?
C71 C80 C81 C82 179.15(18) . . . . ?
C76 C75 C82 C83 0.5(3) . . . . ?
C76 C75 C82 C81 179.98(18) . . . . ?
C74 C81 C82 C75 1.3(4) . . . . ?
C80 C81 C82 C75 -179.35(19) . . . . ?
C74 C81 C82 C83 -179.18(19) . . . . ?
C80 C81 C82 C83 0.18(19) . . . . ?
C80 N79 C83 C78 -178.88(19) . . . . ?
C80 N79 C83 C82 0.0(2) . . . . ?
C77 C78 C83 N79 179.99(18) . . . . ?
C77 C78 C83 C82 1.2(3) . . . . ?
C75 C82 C83 N79 179.50(16) . . . . ?
C81 C82 C83 N79 -0.1(2) . . . . ?
C75 C82 C83 C78 -1.5(3) . . . . ?
C81 C82 C83 C78 178.86(17) . . . . ?
C74 C73 C84 C89 -8.3(3) . . . . ?
C72 C73 C84 C89 172.87(17) . . . . ?
C74 C73 C84 C85 170.44(18) . . . . ?
C72 C73 C84 C85 -8.4(3) . . . . ?
C89 C84 C85 C86 0.3(3) . . . . ?
C73 C84 C85 C86 -178.47(19) . . . . ?
C84 C85 C86 F71 -179.5(2) . . . . ?
C84 C85 C86 C87 0.9(4) . . . . ?
F71 C86 C87 C88 179.2(2) . . . . ?
C85 C86 C87 C88 -1.2(4) . . . . ?
C86 C87 C88 F72 -179.17(19) . . . . ?
C86 C87 C88 C89 0.3(3) . . . . ?
F72 C88 C89 C84 -179.67(17) . . . . ?
C87 C88 C89 C84 0.8(3) . . . . ?
C85 C84 C89 C88 -1.1(3) . . . . ?
C73 C84 C89 C88 177.64(17) . . . . ?
C75 C76 C90 C91 152.06(18) . . . . ?
C77 C76 C90 C91 -28.4(2) . . . . ?
C75 C76 C90 C95 -28.7(3) . . . . ?
C77 C76 C90 C95 150.79(18) . . . . ?
C95 C90 C91 C92 -1.1(3) . . . . ?
C76 C90 C91 C92 178.14(17) . . . . ?
C90 C91 C92 F73 -178.76(17) . . . . ?
C90 C91 C92 C93 1.6(3) . . . . ?
F73 C92 C93 C94 179.52(18) . . . . ?
C91 C92 C93 C94 -0.9(3) . . . . ?
C92 C93 C94 F74 179.24(17) . . . . ?
C92 C93 C94 C95 -0.4(3) . . . . ?
F74 C94 C95 C90 -178.78(16) . . . . ?
C93 C94 C95 C90 0.9(3) . . . . ?
C91 C90 C95 C94 -0.1(3) . . . . ?
C76 C90 C95 C94 -179.30(16) . . . . ?
C105 N101 C101 C102 -58.8(2) . . . . ?
C103 N101 C101 C102 60.0(2) . . . . ?
N101 C101 C102 N102 -0.4(2) . . . . ?
C105 N101 C103 C104 57.9(2) . . . . ?
C101 N101 C103 C104 -60.6(2) . . . . ?
N101 C103 C104 N102 1.2(2) . . . . ?
C103 N101 C105 C106 -58.4(2) . . . . ?
C101 N101 C105 C106 59.9(2) . . . . ?
N101 C105 C106 N102 -0.7(2) . . . . ?
C105 C106 N102 C104 59.53(19) . . . . ?
C105 C106 N102 C102 -58.6(2) . . . . ?
C103 C104 N102 C106 -60.0(2) . . . . ?
C103 C104 N102 C102 58.0(2) . . . . ?
C101 C102 N102 C106 59.4(2) . . . . ?
C101 C102 N102 C104 -58.4(2) . . . . ?
C120 C111 C112 C113 -1.3(3) . . . . ?
C111 C112 C113 C114 2.9(3) . . . . ?
C111 C112 C113 C124 -177.07(17) . . . . ?
C112 C113 C114 C121 -1.1(3) . . . . ?
C124 C113 C114 C121 178.82(15) . . . . ?
C122 C115 C116 C117 -0.9(3) . . . . ?
C122 C115 C116 C130 176.37(16) . . . . ?
C115 C116 C117 C118 1.0(3) . . . . ?
C130 C116 C117 C118 -176.40(17) . . . . ?
C116 C117 C118 C123 0.0(3) . . . . ?
C123 N119 C120 C111 178.46(19) . . . . ?
C123 N119 C120 C121 -0.3(2) . . . . ?
C112 C111 C120 N119 179.28(18) . . . . ?
C112 C111 C120 C121 -2.1(3) . . . . ?
C113 C114 C121 C120 -2.1(3) . . . . ?
C113 C114 C121 C122 -179.91(18) . . . . ?
N119 C120 C121 C114 -177.33(16) . . . . ?
C111 C120 C121 C114 3.8(3) . . . . ?
N119 C120 C121 C122 1.0(2) . . . . ?
C111 C120 C121 C122 -177.87(17) . . . . ?
C116 C115 C122 C123 0.0(3) . . . . ?
C116 C115 C122 C121 -176.41(18) . . . . ?
C114 C121 C122 C115 -6.5(3) . . . . ?
C120 C121 C122 C115 175.44(18) . . . . ?
C114 C121 C122 C123 176.71(19) . . . . ?
C120 C121 C122 C123 -1.32(19) . . . . ?
C120 N119 C123 C118 -177.38(18) . . . . ?
C120 N119 C123 C122 -0.5(2) . . . . ?
C117 C118 C123 N119 175.52(18) . . . . ?
C117 C118 C123 C122 -1.0(3) . . . . ?
C115 C122 C123 N119 -176.13(15) . . . . ?
C121 C122 C123 N119 1.2(2) . . . . ?
C115 C122 C123 C118 1.0(3) . . . . ?
C121 C122 C123 C118 178.29(17) . . . . ?
C114 C113 C124 C125 -156.61(17) . . . . ?
C112 C113 C124 C125 23.4(2) . . . . ?
C114 C113 C124 C129 23.2(3) . . . . ?
C112 C113 C124 C129 -156.83(17) . . . . ?
C129 C124 C125 C126 1.5(3) . . . . ?
C113 C124 C125 C126 -178.65(17) . . . . ?
C124 C125 C126 F111 178.73(17) . . . . ?
C124 C125 C126 C127 -2.5(3) . . . . ?
F111 C126 C127 C128 -179.94(17) . . . . ?
C125 C126 C127 C128 1.3(3) . . . . ?
C126 C127 C128 F112 179.17(17) . . . . ?
C126 C127 C128 C129 0.9(3) . . . . ?
F112 C128 C129 C124 179.98(16) . . . . ?
C127 C128 C129 C124 -1.8(3) . . . . ?
C125 C124 C129 C128 0.5(3) . . . . ?
C113 C124 C129 C128 -179.34(16) . . . . ?
C115 C116 C130 C131 149.81(18) . . . . ?
C117 C116 C130 C131 -32.9(3) . . . . ?
C115 C116 C130 C135 -31.8(3) . . . . ?
C117 C116 C130 C135 145.50(18) . . . . ?
C135 C130 C131 C132 -1.1(3) . . . . ?
C116 C130 C131 C132 177.34(18) . . . . ?
C130 C131 C132 F113 -179.83(19) . . . . ?
C130 C131 C132 C133 0.7(3) . . . . ?
F113 C132 C133 C134 -179.1(2) . . . . ?
C131 C132 C133 C134 0.3(3) . . . . ?
C132 C133 C134 F114 178.50(19) . . . . ?
C132 C133 C134 C135 -1.0(3) . . . . ?
F114 C134 C135 C130 -178.88(18) . . . . ?
C133 C134 C135 C130 0.7(3) . . . . ?
C131 C130 C135 C134 0.4(3) . . . . ?
C116 C130 C135 C134 -177.98(17) . . . . ?
